data_2310864
loop_
_publ_author_name
'Hobbs, E.'
'Corbridge, D.E.C.'
'Raistrick, B.'

_publ_section_title
;
 The Crystal Structure of Monosodium Phosphoramidate, Na H P O3 N H2
;
_journal_name_full 'Acta Crystallographica (1,1948-23,1967)'
_journal_page_first 621
_journal_page_last 626
_journal_volume 6
_journal_year 1953
_chemical_formula_sum 'H3 N Na O3 P'
_chemical_name_systematic 'Na H P O3 N H2'
_space_group_IT_number 173
_symmetry_space_group_name_Hall 'P 6c'
_symmetry_space_group_name_H-M 'P 63'
_cell_angle_alpha 90
_cell_angle_beta 90
_cell_angle_gamma 120
_cell_formula_units_Z 2
_cell_length_a 5.773
_cell_length_b 5.773
_cell_length_c 6.031
_cell_volume 174.070
_citation_journal_id_ASTM ACCRA9
_cod_data_source_file Hobbs_ACCRA9_1953_200.cif
_cod_data_source_block H3N1Na1O3P1
_cod_original_cell_volume 174.0696
_cod_original_formula_sum 'H3 N1 Na1 O3 P1'
_cod_database_code 2310864

loop_
_symmetry_equiv_pos_as_xyz
x,y,z
x-y,x,z+1/2
-y,x-y,z
-x,-y,z+1/2
-x+y,-x,z
y,-x+y,z+1/2

loop_
_atom_site_label
_atom_site_type_symbol
_atom_site_fract_x
_atom_site_fract_y
_atom_site_fract_z
_atom_site_occupancy
_atom_site_U_iso_or_equiv
Na1 Na+1 0 0 0 1 0.0
P1 P+5 0.3333 0.6667 0.311 1 0.0
N1 N-3 0.3333 0.6667 0.607 1 0.0
O1 O-2 0.153 0.779 0.255 1 0.0
